data_4326908
loop_
_publ_author_name
'Iryna N. Stepanenko'
'Maria S. Novak'
'Gerhard M\"uhlgassner'
'Alexander Roller'
'Michaela Hejl'
'Vladimir B. Arion'
'Michael A. Jakupec'
'Bernhard K. Keppler'

_publ_section_title
;
 Organometallic 3-(1H-Benzimidazol-2-yl)-1H-pyrazolo[3,4-b]pyridines as
 Potential Anticancer Agents
;
_journal_name_full 'Inorganic Chemistry'
_journal_page_first 11715
_journal_page_last 11728
_journal_paper_doi 10.1021/ic201704u
_journal_volume 50
_journal_year 2011
_chemical_formula_moiety 'C23 H22 Br Cl N5 Os, Cl'
_chemical_formula_sum 'C23 H22 Br Cl2 N5 Os'
_chemical_formula_weight 709.47
_chemical_name_systematic
; 
(hapto^6^-p-cymene){3-(1H-benzimidazol-kappaN-2-yl)-5-bromo-
1H-pyrazolo-kappaN-[3,4-b]pyridine}chloridoosmium(II) chloride 
;
_space_group_IT_number 14
_symmetry_cell_setting monoclinic
_symmetry_space_group_name_Hall '-P 2yn'
_symmetry_space_group_name_H-M 'P 1 21/n 1'
_atom_sites_solution_hydrogens geom
_atom_sites_solution_primary direct
_atom_sites_solution_secondary difmap
_audit_creation_method SHELXL-97
_cell_angle_alpha 90.00
_cell_angle_beta 91.531(5)
_cell_angle_gamma 90.00
_cell_formula_units_Z 4
_cell_length_a 8.5092(10)
_cell_length_b 19.402(3)
_cell_length_c 14.497(3)
_cell_measurement_reflns_used 624
_cell_measurement_temperature 100(2)
_cell_measurement_theta_max 27.03
_cell_measurement_theta_min 2.81
_cell_volume 2392.5(7)
_computing_structure_refinement 'SHELXL-97 (Sheldrick, 1997)'
_computing_structure_solution 'SHELXS-97 (Sheldrick, 1990)'
_diffrn_ambient_temperature 100(2)
_diffrn_measured_fraction_theta_full 0.978
_diffrn_measured_fraction_theta_max 0.978
_diffrn_radiation_monochromator graphite
_diffrn_radiation_source 'fine-focus sealed tube'
_diffrn_radiation_type MoK\a
_diffrn_radiation_wavelength 0.71073
_diffrn_reflns_av_R_equivalents 0.1583
_diffrn_reflns_av_sigmaI/netI 0.1542
_diffrn_reflns_limit_h_max 10
_diffrn_reflns_limit_h_min -10
_diffrn_reflns_limit_k_max 23
_diffrn_reflns_limit_k_min -21
_diffrn_reflns_limit_l_max 17
_diffrn_reflns_limit_l_min -17
_diffrn_reflns_number 22140
_diffrn_reflns_theta_full 25.00
_diffrn_reflns_theta_max 25.00
_diffrn_reflns_theta_min 2.53
_exptl_absorpt_coefficient_mu 7.245
_exptl_absorpt_correction_T_max 0.7604
_exptl_absorpt_correction_T_min 0.3252
_exptl_absorpt_correction_type multi-scan
_exptl_absorpt_process_details SADABS
_exptl_crystal_colour yellow
_exptl_crystal_density_diffrn 1.970
_exptl_crystal_description stick
_exptl_crystal_F_000 1360
_exptl_crystal_size_max 0.20
_exptl_crystal_size_mid 0.04
_exptl_crystal_size_min 0.04
_refine_diff_density_max 2.263
_refine_diff_density_min -1.337
_refine_diff_density_rms 0.283
_refine_ls_extinction_method none
_refine_ls_goodness_of_fit_ref 0.939
_refine_ls_hydrogen_treatment constr
_refine_ls_matrix_type full
_refine_ls_number_parameters 294
_refine_ls_number_reflns 4117
_refine_ls_number_restraints 120
_refine_ls_restrained_S_all 0.929
_refine_ls_R_factor_all 0.1169
_refine_ls_R_factor_gt 0.0560
_refine_ls_shift/su_max 0.000
_refine_ls_shift/su_mean 0.000
_refine_ls_structure_factor_coef Fsqd
_refine_ls_weighting_details 'calc w=1/[\s^2^(Fo^2^)+(0.0423P)^2^+0.0000P] where P=(Fo^2^+2Fc^2^)/3'
_refine_ls_weighting_scheme calc
_refine_ls_wR_factor_gt 0.1036
_refine_ls_wR_factor_ref 0.1221
_reflns_number_gt 2453
_reflns_number_total 4117
_reflns_threshold_expression >2sigma(I)
_cod_data_source_file ic201704u_si_002_3.cif
_cod_data_source_block irst809
_cod_original_cell_volume 2392.5(6)
_cod_database_code 4326908

loop_
_symmetry_equiv_pos_as_xyz
'x, y, z'
'-x+1/2, y+1/2, -z+1/2'
'-x, -y, -z'
'x-1/2, -y-1/2, z-1/2'

loop_
_atom_site_label
_atom_site_type_symbol
_atom_site_fract_x
_atom_site_fract_y
_atom_site_fract_z
_atom_site_U_iso_or_equiv
_atom_site_adp_type
_atom_site_occupancy
_atom_site_symmetry_multiplicity
_atom_site_calc_flag
_atom_site_refinement_flags
_atom_site_disorder_assembly
_atom_site_disorder_group
Os Os 0.19065(5) 0.18240(2) 0.92821(3) 0.01710(18) Uani 1 1 d . . .
Br Br -0.17554(14) -0.00369(7) 1.39364(9) 0.0355(4) Uani 1 1 d . . .
Cl1 Cl 0.3360(3) 0.07461(15) 0.9237(2) 0.0223(7) Uani 1 1 d . . .
N1 N 0.1272(9) 0.1507(5) 1.0558(6) 0.021(2) Uani 1 1 d . . .
N2 N 0.1921(10) 0.1658(5) 1.1394(7) 0.023(2) Uani 1 1 d U . .
H2 H 0.2723 0.1935 1.1502 0.027 Uiso 1 1 calc R . .
N3 N 0.1456(10) 0.1351(5) 1.2961(6) 0.020(2) Uani 1 1 d U . .
N4 N -0.1866(10) 0.0470(4) 0.9564(6) 0.018(2) Uani 1 1 d . . .
H4 H -0.2396 0.0210 0.9945 0.022 Uiso 1 1 calc R . .
N5 N -0.0102(10) 0.1209(5) 0.9051(6) 0.017(2) Uani 1 1 d U . .
C1 C 0.1121(13) 0.1306(6) 1.2033(8) 0.020(3) Uani 1 1 d U . .
C2 C 0.0543(12) 0.0946(6) 1.3453(8) 0.023(3) Uani 1 1 d . . .
H2A H 0.0707 0.0947 1.4104 0.028 Uiso 1 1 calc R . .
C3 C -0.0641(13) 0.0519(6) 1.3089(8) 0.022(3) Uani 1 1 d U . .
C4 C -0.0964(12) 0.0476(6) 1.2156(8) 0.021(3) Uani 1 1 d . . .
H4A H -0.1751 0.0179 1.1904 0.026 Uiso 1 1 calc R . .
C5 C -0.0061(11) 0.0898(5) 1.1613(7) 0.011(3) Uani 1 1 d U . .
C6 C 0.0121(12) 0.1045(6) 1.0668(8) 0.017(3) Uani 1 1 d U . .
C7 C -0.0633(12) 0.0890(6) 0.9799(8) 0.018(3) Uani 1 1 d U . .
C8 C -0.2131(12) 0.0525(6) 0.8639(8) 0.018(3) Uani 1 1 d U . .
C9 C -0.3228(12) 0.0200(6) 0.8035(8) 0.020(3) Uani 1 1 d U . .
H9 H -0.3985 -0.0113 0.8261 0.024 Uiso 1 1 calc R . .
C10 C -0.3171(12) 0.0350(6) 0.7112(8) 0.017(3) Uani 1 1 d U . .
H10 H -0.3877 0.0126 0.6691 0.021 Uiso 1 1 calc R . .
C11 C -0.2073(13) 0.0836(6) 0.6775(9) 0.027(3) Uani 1 1 d U . .
H11 H -0.2087 0.0944 0.6136 0.032 Uiso 1 1 calc R . .
C12 C -0.0980(12) 0.1155(6) 0.7362(8) 0.022(3) Uani 1 1 d U . .
H12 H -0.0225 0.1468 0.7133 0.027 Uiso 1 1 calc R . .
C13 C -0.1032(12) 0.0998(6) 0.8301(8) 0.020(3) Uani 1 1 d U . .
C14 C 0.3678(12) 0.2290(6) 0.8378(7) 0.016(3) Uani 1 1 d U . .
C15 C 0.3986(13) 0.2495(6) 0.9304(8) 0.020(3) Uani 1 1 d U . .
H15 H 0.4996 0.2428 0.9584 0.025 Uiso 1 1 calc R . .
C16 C 0.2772(12) 0.2801(6) 0.9804(8) 0.019(3) Uani 1 1 d U . .
H16 H 0.2999 0.2954 1.0415 0.023 Uiso 1 1 calc R . .
C17 C 0.1178(13) 0.2892(6) 0.9423(8) 0.018(3) Uani 1 1 d U . .
C18 C 0.0964(12) 0.2671(6) 0.8508(8) 0.019(3) Uani 1 1 d U . .
H18 H -0.0051 0.2720 0.8226 0.023 Uiso 1 1 calc R . .
C19 C 0.2188(12) 0.2377(5) 0.7970(7) 0.015(3) Uani 1 1 d U . .
H19 H 0.1986 0.2243 0.7348 0.018 Uiso 1 1 calc R . .
C20 C 0.4939(13) 0.1938(6) 0.7855(9) 0.031(3) Uani 1 1 d . . .
H20A H 0.4466 0.1588 0.7447 0.046 Uiso 1 1 calc R . .
H20B H 0.5682 0.1717 0.8291 0.046 Uiso 1 1 calc R . .
H20C H 0.5497 0.2278 0.7487 0.046 Uiso 1 1 calc R . .
C21 C -0.0065(13) 0.3216(6) 1.0006(8) 0.028(3) Uani 1 1 d . . .
H21 H 0.0297 0.3195 1.0667 0.034 Uiso 1 1 calc R . .
C22 C -0.0301(14) 0.3958(6) 0.9745(10) 0.042(4) Uani 1 1 d . . .
H22A H -0.1096 0.4163 1.0137 0.064 Uiso 1 1 calc R . .
H22B H -0.0655 0.3987 0.9097 0.064 Uiso 1 1 calc R . .
H22C H 0.0694 0.4208 0.9829 0.064 Uiso 1 1 calc R . .
C23 C -0.1652(14) 0.2834(6) 0.9905(10) 0.041(4) Uani 1 1 d . . .
H23A H -0.2426 0.3056 1.0296 0.061 Uiso 1 1 calc R . .
H23B H -0.1514 0.2353 1.0095 0.061 Uiso 1 1 calc R . .
H23C H -0.2023 0.2851 0.9259 0.061 Uiso 1 1 calc R . .
Cl2 Cl 0.5000(9) 0.2164(4) 1.1385(6) 0.0706(18) Uani 0.57 1 d P A 1
Cl2X Cl 0.5922(11) 0.1528(5) 1.1328(7) 0.0706(18) Uani 0.43 1 d P B 2

loop_
_atom_site_aniso_label
_atom_site_aniso_U_11
_atom_site_aniso_U_22
_atom_site_aniso_U_33
_atom_site_aniso_U_23
_atom_site_aniso_U_13
_atom_site_aniso_U_12
Os 0.0151(3) 0.0174(3) 0.0189(3) 0.0008(3) 0.00116(19) -0.0005(2)
Br 0.0364(8) 0.0399(9) 0.0309(8) 0.0118(7) 0.0109(6) -0.0008(7)
Cl1 0.0176(15) 0.0183(17) 0.0311(19) 0.0016(15) 0.0021(14) -0.0003(13)
N1 0.011(5) 0.027(6) 0.023(6) -0.008(5) -0.008(4) -0.004(5)
N2 0.022(4) 0.022(4) 0.024(4) -0.007(4) -0.004(3) -0.008(3)
N3 0.022(4) 0.021(4) 0.019(4) -0.006(4) -0.001(3) 0.003(3)
N4 0.021(5) 0.013(6) 0.021(6) 0.003(5) 0.006(4) -0.008(5)
N5 0.020(4) 0.014(4) 0.017(4) -0.001(3) -0.001(3) 0.001(3)
C1 0.023(4) 0.020(5) 0.018(5) -0.006(4) -0.003(4) 0.003(4)
C2 0.019(6) 0.027(8) 0.024(8) -0.010(6) 0.001(6) 0.004(6)
C3 0.024(4) 0.020(5) 0.022(5) 0.003(4) 0.004(4) 0.002(4)
C4 0.015(6) 0.021(7) 0.028(8) -0.009(6) -0.004(6) -0.003(6)
C5 0.012(4) 0.011(4) 0.011(4) -0.001(4) -0.007(4) 0.002(4)
C6 0.017(4) 0.015(5) 0.020(5) 0.002(4) 0.005(4) 0.003(4)
C7 0.016(4) 0.016(5) 0.021(5) 0.002(4) -0.003(4) 0.000(4)
C8 0.020(4) 0.018(5) 0.018(5) -0.002(4) 0.004(4) 0.005(4)
C9 0.019(4) 0.020(5) 0.021(5) 0.011(4) 0.000(4) 0.000(4)
C10 0.016(4) 0.016(5) 0.020(5) -0.005(4) 0.000(4) 0.002(4)
C11 0.026(5) 0.025(5) 0.029(5) -0.002(4) -0.003(4) 0.004(4)
C12 0.018(4) 0.025(5) 0.024(5) 0.002(4) 0.003(4) 0.001(4)
C13 0.020(4) 0.022(5) 0.018(5) -0.002(4) 0.000(4) 0.000(4)
C14 0.015(4) 0.020(5) 0.014(4) 0.001(4) 0.002(4) -0.005(4)
C15 0.019(4) 0.020(5) 0.022(5) 0.001(4) 0.001(4) -0.005(4)
C16 0.018(4) 0.020(5) 0.020(5) -0.004(4) -0.002(4) 0.001(4)
C17 0.020(4) 0.015(4) 0.020(5) 0.002(4) 0.003(4) -0.004(4)
C18 0.018(4) 0.017(5) 0.022(5) 0.003(4) -0.001(4) -0.002(4)
C19 0.016(4) 0.014(4) 0.015(4) 0.005(4) 0.003(4) -0.001(4)
C20 0.031(7) 0.027(8) 0.035(8) -0.004(7) 0.015(6) -0.001(6)
C21 0.024(7) 0.036(8) 0.025(7) 0.009(7) 0.002(6) 0.000(7)
C22 0.027(8) 0.018(8) 0.082(12) -0.003(8) 0.010(7) 0.010(6)
C23 0.035(8) 0.012(7) 0.076(11) 0.013(8) 0.023(7) 0.003(6)
Cl2 0.072(4) 0.066(4) 0.073(4) 0.000(4) -0.003(3) 0.008(3)
Cl2X 0.072(4) 0.066(4) 0.073(4) 0.000(4) -0.003(3) 0.008(3)

loop_
_atom_type_symbol
_atom_type_description
_atom_type_scat_dispersion_real
_atom_type_scat_dispersion_imag
_atom_type_scat_source
C C 0.0033 0.0016 'International Tables Vol C Tables 4.2.6.8 and 6.1.1.4'
H H 0.0000 0.0000 'International Tables Vol C Tables 4.2.6.8 and 6.1.1.4'
N N 0.0061 0.0033 'International Tables Vol C Tables 4.2.6.8 and 6.1.1.4'
Cl Cl 0.1484 0.1585 'International Tables Vol C Tables 4.2.6.8 and 6.1.1.4'
Os Os -1.2165 7.6030 'International Tables Vol C Tables 4.2.6.8 and 6.1.1.4'
Br Br -0.2901 2.4595 'International Tables Vol C Tables 4.2.6.8 and 6.1.1.4'

loop_
_geom_angle_atom_site_label_1
_geom_angle_atom_site_label_2
_geom_angle_atom_site_label_3
_geom_angle
N1 Os N5 74.9(3)
N1 Os C18 127.2(4)
N5 Os C18 93.5(4)
N1 Os C16 92.5(4)
N5 Os C16 145.1(4)
C18 Os C16 68.2(4)
N1 Os C17 96.8(4)
N5 Os C17 108.8(4)
C18 Os C17 37.9(4)
C16 Os C17 39.4(4)
N1 Os C15 113.5(4)
N5 Os C15 171.6(4)
C18 Os C15 80.9(4)
C16 Os C15 37.7(4)
C17 Os C15 70.4(4)
N1 Os C19 165.8(4)
N5 Os C19 104.2(4)
C18 Os C19 38.6(4)
C16 Os C19 80.3(4)
C17 Os C19 69.8(4)
C15 Os C19 67.5(4)
N1 Os C14 149.5(4)
N5 Os C14 134.4(4)
C18 Os C14 68.1(4)
C16 Os C14 67.6(4)
C17 Os C14 82.4(4)
C15 Os C14 37.5(4)
C19 Os C14 36.8(4)
N1 Os Cl1 85.0(3)
N5 Os Cl1 85.4(2)
C18 Os Cl1 146.3(3)
C16 Os Cl1 126.5(3)
C17 Os Cl1 165.7(3)
C15 Os Cl1 95.8(3)
C19 Os Cl1 109.2(3)
C14 Os Cl1 88.9(3)
C6 N1 N2 108.7(9)
C6 N1 Os 121.5(7)
N2 N1 Os 129.7(7)
C1 N2 N1 107.8(9)
C1 N2 H2 126.1
N1 N2 H2 126.1
C2 N3 C1 112.4(10)
C8 N4 C7 107.8(9)
C8 N4 H4 126.1
C7 N4 H4 126.1
C7 N5 C13 107.5(9)
C7 N5 Os 115.0(7)
C13 N5 Os 137.4(8)
N2 C1 N3 123.1(10)
N2 C1 C5 110.8(10)
N3 C1 C5 126.1(11)
N3 C2 C3 125.1(11)
N3 C2 H2A 117.4
C3 C2 H2A 117.4
C4 C3 C2 122.1(11)
C4 C3 Br 120.6(9)
C2 C3 Br 117.3(9)
C3 C4 C5 115.1(10)
C3 C4 H4A 122.4
C5 C4 H4A 122.4
C4 C5 C6 138.5(10)
C4 C5 C1 119.2(10)
C6 C5 C1 102.2(10)
N1 C6 C5 110.5(10)
N1 C6 C7 110.3(10)
C5 C6 C7 139.0(10)
N5 C7 N4 110.4(10)
N5 C7 C6 117.7(10)
N4 C7 C6 131.9(11)
N4 C8 C13 107.5(9)
N4 C8 C9 131.9(11)
C13 C8 C9 120.7(10)
C10 C9 C8 118.0(10)
C10 C9 H9 121.0
C8 C9 H9 121.0
C9 C10 C11 121.1(10)
C9 C10 H10 119.4
C11 C10 H10 119.4
C12 C11 C10 121.3(11)
C12 C11 H11 119.3
C10 C11 H11 119.3
C11 C12 C13 117.5(11)
C11 C12 H12 121.3
C13 C12 H12 121.3
N5 C13 C12 131.7(10)
N5 C13 C8 106.9(10)
C12 C13 C8 121.3(10)
C19 C14 C15 120.6(10)
C19 C14 C20 119.8(10)
C15 C14 C20 119.4(9)
C19 C14 Os 71.0(6)
C15 C14 Os 70.5(6)
C20 C14 Os 128.5(8)
C14 C15 C16 119.1(10)
C14 C15 Os 72.0(6)
C16 C15 Os 69.9(6)
C14 C15 H15 120.5
C16 C15 H15 120.5
Os C15 H15 130.1
C15 C16 C17 122.9(10)
C15 C16 Os 72.5(6)
C17 C16 Os 70.7(6)
C15 C16 H16 118.6
C17 C16 H16 118.6
Os C16 H16 131.3
C18 C17 C16 114.6(10)
C18 C17 C21 125.7(10)
C16 C17 C21 119.7(10)
C18 C17 Os 69.5(6)
C16 C17 Os 69.9(6)
C21 C17 Os 131.0(8)
C17 C18 C19 123.9(10)
C17 C18 Os 72.6(6)
C19 C18 Os 73.2(6)
C17 C18 H18 118.0
C19 C18 H18 118.0
Os C18 H18 128.7
C14 C19 C18 118.8(10)
C14 C19 Os 72.2(6)
C18 C19 Os 68.2(6)
C14 C19 H19 120.6
C18 C19 H19 120.6
Os C19 H19 131.8
C14 C20 H20A 109.5
C14 C20 H20B 109.5
H20A C20 H20B 109.5
C14 C20 H20C 109.5
H20A C20 H20C 109.5
H20B C20 H20C 109.5
C22 C21 C17 110.4(10)
C22 C21 C23 109.0(10)
C17 C21 C23 111.7(10)
C22 C21 H21 108.5
C17 C21 H21 108.5
C23 C21 H21 108.5
C21 C22 H22A 109.5
C21 C22 H22B 109.5
H22A C22 H22B 109.5
C21 C22 H22C 109.5
H22A C22 H22C 109.5
H22B C22 H22C 109.5
C21 C23 H23A 109.5
C21 C23 H23B 109.5
H23A C23 H23B 109.5
C21 C23 H23C 109.5
H23A C23 H23C 109.5
H23B C23 H23C 109.5

loop_
_geom_bond_atom_site_label_1
_geom_bond_atom_site_label_2
_geom_bond_distance
Os N1 2.036(9)
Os N5 2.104(8)
Os C18 2.135(11)
Os C16 2.163(11)
Os C17 2.174(11)
Os C15 2.196(11)
Os C19 2.202(10)
Os C14 2.217(11)
Os Cl1 2.431(3)
Br C3 1.907(12)
N1 C6 1.341(13)
N1 N2 1.350(12)
N2 C1 1.350(14)
N2 H2 0.8800
N3 C2 1.326(14)
N3 C1 1.370(13)
N4 C8 1.359(13)
N4 C7 1.365(13)
N4 H4 0.8800
N5 C7 1.338(13)
N5 C13 1.389(13)
C1 C5 1.407(14)
C2 C3 1.396(15)
C2 H2A 0.9500
C3 C4 1.375(15)
C4 C5 1.383(14)
C4 H4A 0.9500
C5 C6 1.411(14)
C6 C7 1.430(15)
C8 C13 1.407(15)
C8 C9 1.411(15)
C9 C10 1.371(14)
C9 H9 0.9500
C10 C11 1.423(15)
C10 H10 0.9500
C11 C12 1.389(15)
C11 H11 0.9500
C12 C13 1.397(15)
C12 H12 0.9500
C14 C19 1.395(13)
C14 C15 1.419(14)
C14 C20 1.495(14)
C15 C16 1.408(15)
C15 H15 0.9500
C16 C17 1.462(14)
C16 H16 0.9500
C17 C18 1.401(15)
C17 C21 1.509(16)
C18 C19 1.436(14)
C18 H18 0.9500
C19 H19 0.9500
C20 H20A 0.9800
C20 H20B 0.9800
C20 H20C 0.9800
C21 C22 1.500(15)
C21 C23 1.544(15)
C21 H21 1.0000
C22 H22A 0.9800
C22 H22B 0.9800
C22 H22C 0.9800
C23 H23A 0.9800
C23 H23B 0.9800
C23 H23C 0.9800

loop_
_geom_torsion_atom_site_label_1
_geom_torsion_atom_site_label_2
_geom_torsion_atom_site_label_3
_geom_torsion_atom_site_label_4
_geom_torsion
N5 Os N1 C6 7.0(8)
C18 Os N1 C6 89.7(9)
C16 Os N1 C6 154.0(8)
C17 Os N1 C6 114.7(8)
C15 Os N1 C6 -173.7(8)
C19 Os N1 C6 95.2(17)
C14 Os N1 C6 -158.7(8)
Cl1 Os N1 C6 -79.6(8)
N5 Os N1 N2 -178.2(10)
C18 Os N1 N2 -95.5(9)
C16 Os N1 N2 -31.2(9)
C17 Os N1 N2 -70.5(9)
C15 Os N1 N2 1.1(10)
C19 Os N1 N2 -90.0(16)
C14 Os N1 N2 16.1(14)
Cl1 Os N1 N2 95.2(9)
C6 N1 N2 C1 -2.6(12)
Os N1 N2 C1 -177.9(7)
N1 Os N5 C7 -6.2(7)
C18 Os N5 C7 -133.9(8)
C16 Os N5 C7 -78.2(10)
C17 Os N5 C7 -98.4(8)
C19 Os N5 C7 -171.5(8)
C14 Os N5 C7 163.7(7)
Cl1 Os N5 C7 79.8(7)
N1 Os N5 C13 178.6(11)
C18 Os N5 C13 50.9(11)
C16 Os N5 C13 106.6(12)
C17 Os N5 C13 86.4(11)
C19 Os N5 C13 13.3(11)
C14 Os N5 C13 -11.5(13)
Cl1 Os N5 C13 -95.4(10)
N1 N2 C1 N3 -178.8(10)
N1 N2 C1 C5 1.7(13)
C2 N3 C1 N2 -178.3(10)
C2 N3 C1 C5 1.2(16)
C1 N3 C2 C3 -0.3(16)
N3 C2 C3 C4 0.6(18)
N3 C2 C3 Br 178.2(9)
C2 C3 C4 C5 -1.5(16)
Br C3 C4 C5 -179.0(8)
C3 C4 C5 C6 178.5(12)
C3 C4 C5 C1 2.3(15)
N2 C1 C5 C4 177.3(9)
N3 C1 C5 C4 -2.3(17)
N2 C1 C5 C6 -0.2(12)
N3 C1 C5 C6 -179.7(11)
N2 N1 C6 C5 2.5(12)
Os N1 C6 C5 178.3(7)
N2 N1 C6 C7 178.0(9)
Os N1 C6 C7 -6.2(12)
C4 C5 C6 N1 -178.1(12)
C1 C5 C6 N1 -1.4(12)
C4 C5 C6 C7 8(2)
C1 C5 C6 C7 -175.0(13)
C13 N5 C7 N4 0.7(12)
Os N5 C7 N4 -175.9(6)
C13 N5 C7 C6 -178.2(9)
Os N5 C7 C6 5.2(13)
C8 N4 C7 N5 -0.1(12)
C8 N4 C7 C6 178.6(12)
N1 C6 C7 N5 0.3(14)
C5 C6 C7 N5 173.8(12)
N1 C6 C7 N4 -178.3(11)
C5 C6 C7 N4 -5(2)
C7 N4 C8 C13 -0.5(12)
C7 N4 C8 C9 178.7(11)
N4 C8 C9 C10 -178.0(11)
C13 C8 C9 C10 1.1(16)
C8 C9 C10 C11 -2.0(16)
C9 C10 C11 C12 2.5(17)
C10 C11 C12 C13 -2.0(16)
C7 N5 C13 C12 -178.3(12)
Os N5 C13 C12 -2.9(19)
C7 N5 C13 C8 -1.0(12)
Os N5 C13 C8 174.4(8)
C11 C12 C13 N5 178.1(11)
C11 C12 C13 C8 1.1(16)
N4 C8 C13 N5 0.9(12)
C9 C8 C13 N5 -178.4(10)
N4 C8 C13 C12 178.6(10)
C9 C8 C13 C12 -0.7(17)
N1 Os C14 C19 -156.8(7)
N5 Os C14 C19 42.7(8)
C18 Os C14 C19 -29.8(6)
C16 Os C14 C19 -104.3(7)
C17 Os C14 C19 -66.3(7)
C15 Os C14 C19 -133.9(10)
Cl1 Os C14 C19 125.1(6)
N1 Os C14 C15 -22.9(11)
N5 Os C14 C15 176.6(6)
C18 Os C14 C15 104.1(7)
C16 Os C14 C15 29.6(6)
C17 Os C14 C15 67.6(7)
C19 Os C14 C15 133.9(10)
Cl1 Os C14 C15 -101.0(6)
N1 Os C14 C20 89.7(12)
N5 Os C14 C20 -70.9(11)
C18 Os C14 C20 -143.3(11)
C16 Os C14 C20 142.2(11)
C17 Os C14 C20 -179.8(10)
C15 Os C14 C20 112.6(12)
C19 Os C14 C20 -113.5(12)
Cl1 Os C14 C20 11.6(9)
C19 C14 C15 C16 -1.1(16)
C20 C14 C15 C16 -177.4(10)
Os C14 C15 C16 -53.5(9)
C19 C14 C15 Os 52.4(9)
C20 C14 C15 Os -123.9(10)
N1 Os C15 C14 167.6(6)
C18 Os C15 C14 -65.7(7)
C16 Os C15 C14 -131.6(10)
C17 Os C15 C14 -103.4(7)
C19 Os C15 C14 -27.8(6)
Cl1 Os C15 C14 80.5(6)
N1 Os C15 C16 -60.9(7)
C18 Os C15 C16 65.9(7)
C17 Os C15 C16 28.2(7)
C19 Os C15 C16 103.7(7)
C14 Os C15 C16 131.6(10)
Cl1 Os C15 C16 -147.9(6)
C14 C15 C16 C17 2.5(17)
Os C15 C16 C17 -52.0(10)
C14 C15 C16 Os 54.5(9)
N1 Os C16 C15 126.7(6)
N5 Os C16 C15 -166.5(6)
C18 Os C16 C15 -103.9(7)
C17 Os C16 C15 -135.5(10)
C19 Os C16 C15 -65.6(7)
C14 Os C16 C15 -29.5(6)
Cl1 Os C16 C15 41.1(8)
N1 Os C16 C17 -97.8(6)
N5 Os C16 C17 -31.0(10)
C18 Os C16 C17 31.6(6)
C15 Os C16 C17 135.5(10)
C19 Os C16 C17 69.9(7)
C14 Os C16 C17 106.0(7)
Cl1 Os C16 C17 176.6(5)
C15 C16 C17 C18 -2.0(16)
Os C16 C17 C18 -54.7(9)
C15 C16 C17 C21 179.2(10)
Os C16 C17 C21 126.5(10)
C15 C16 C17 Os 52.7(10)
N1 Os C17 C18 -146.9(6)
N5 Os C17 C18 -70.5(7)
C16 Os C17 C18 127.6(9)
C15 Os C17 C18 100.6(7)
C19 Os C17 C18 28.1(6)
C14 Os C17 C18 63.9(6)
Cl1 Os C17 C18 116.5(12)
N1 Os C17 C16 85.5(7)
N5 Os C17 C16 161.9(6)
C18 Os C17 C16 -127.6(9)
C15 Os C17 C16 -27.1(6)
C19 Os C17 C16 -99.5(7)
C14 Os C17 C16 -63.8(7)
Cl1 Os C17 C16 -11.1(17)
N1 Os C17 C21 -26.9(11)
N5 Os C17 C21 49.5(11)
C18 Os C17 C21 120.0(13)
C16 Os C17 C21 -112.4(13)
C15 Os C17 C21 -139.4(11)
C19 Os C17 C21 148.1(11)
C14 Os C17 C21 -176.1(11)
Cl1 Os C17 C21 -123.5(12)
C16 C17 C18 C19 0.0(16)
C21 C17 C18 C19 178.8(10)
Os C17 C18 C19 -54.8(10)
C16 C17 C18 Os 54.9(9)
C21 C17 C18 Os -126.4(11)
N1 Os C18 C17 43.0(8)
N5 Os C18 C17 116.6(6)
C16 Os C18 C17 -32.8(6)
C15 Os C18 C17 -69.7(6)
C19 Os C18 C17 -134.9(9)
C14 Os C18 C17 -106.4(7)
Cl1 Os C18 C17 -156.5(5)
N1 Os C18 C19 177.9(5)
N5 Os C18 C19 -108.5(6)
C16 Os C18 C19 102.1(7)
C17 Os C18 C19 134.9(9)
C15 Os C18 C19 65.2(6)
C14 Os C18 C19 28.4(6)
Cl1 Os C18 C19 -21.6(9)
C15 C14 C19 C18 -0.7(16)
C20 C14 C19 C18 175.6(10)
Os C14 C19 C18 51.4(9)
C15 C14 C19 Os -52.1(9)
C20 C14 C19 Os 124.2(10)
C17 C18 C19 C14 1.2(16)
Os C18 C19 C14 -53.3(9)
C17 C18 C19 Os 54.5(10)
N1 Os C19 C14 125.5(14)
N5 Os C19 C14 -150.0(6)
C18 Os C19 C14 132.5(10)
C16 Os C19 C14 65.4(7)
C17 Os C19 C14 104.8(7)
C15 Os C19 C14 28.3(6)
Cl1 Os C19 C14 -60.0(7)
N1 Os C19 C18 -6.9(17)
N5 Os C19 C18 77.5(6)
C16 Os C19 C18 -67.1(6)
C17 Os C19 C18 -27.6(6)
C15 Os C19 C18 -104.1(7)
C14 Os C19 C18 -132.5(10)
Cl1 Os C19 C18 167.5(5)
C18 C17 C21 C22 -77.7(14)
C16 C17 C21 C22 101.0(12)
Os C17 C21 C22 -170.7(9)
C18 C17 C21 C23 43.9(16)
C16 C17 C21 C23 -137.5(11)
Os C17 C21 C23 -49.1(14)
